data_7207297
loop_
_publ_author_name
'Fu, Zhanda'
'He, Cheng'
'Chen, Fu-xue'

_publ_section_title
;
 Synthesis and characteristics of a novel, high-nitrogen, heat-resistant,
 insensitive material (NOG2Tz)
;
_journal_issue 1
_journal_name_full 'Journal of Materials Chemistry'
_journal_page_first 60
_journal_paper_doi 10.1039/c1jm14232a
_journal_volume 22
_journal_year 2012
_chemical_formula_sum 'C4 H7 N5 O2'
_chemical_formula_weight 157.15
_chemical_name_systematic
;
3-nitro-5-methoxy-1,2,4-oxadiazole
;
_space_group_IT_number 14
_symmetry_cell_setting monoclinic
_symmetry_space_group_name_Hall '-P 2ybc'
_symmetry_space_group_name_H-M 'P 1 21/c 1'
_atom_sites_solution_hydrogens geom
_atom_sites_solution_primary direct
_atom_sites_solution_secondary difmap
_audit_creation_method SHELXL-97
_audit_update_record
;
2011-08-24 # Formatted by publCIF
;
_cell_angle_alpha 90.00
_cell_angle_beta 91.715(5)
_cell_angle_gamma 90.00
_cell_formula_units_Z 4
_cell_length_a 7.129(3)
_cell_length_b 13.514(5)
_cell_length_c 6.915(3)
_cell_measurement_reflns_used 1978
_cell_measurement_temperature 153(2)
_cell_measurement_theta_max 29.102
_cell_measurement_theta_min 2.858
_cell_volume 665.9(5)
_computing_cell_refinement 'CrystalClear (Rigaku Inc., 2008)'
_computing_data_collection 'CrystalClear (Rigaku Inc., 2008)'
_computing_data_reduction 'CrystalClear (Rigaku Inc., 2008)'
_computing_structure_refinement 'SHELXL-97 (Sheldrick, 1997)'
_computing_structure_solution 'SHELXS-97 (Sheldrick, 1990)'
_diffrn_ambient_temperature 153(2)
_diffrn_detector_area_resol_mean 28.5714
_diffrn_measured_fraction_theta_full 0.982
_diffrn_measured_fraction_theta_max 0.982
_diffrn_measurement_device_type AFC10/Saturn724+
_diffrn_measurement_method 'phi and omega scans'
_diffrn_radiation_monochromator graphite
_diffrn_radiation_source 'Rotating Anode'
_diffrn_radiation_type MoK\a
_diffrn_radiation_wavelength 0.71073
_diffrn_reflns_av_R_equivalents 0.0387
_diffrn_reflns_av_sigmaI/netI 0.0508
_diffrn_reflns_limit_h_max 9
_diffrn_reflns_limit_h_min -7
_diffrn_reflns_limit_k_max 18
_diffrn_reflns_limit_k_min -18
_diffrn_reflns_limit_l_max 9
_diffrn_reflns_limit_l_min -9
_diffrn_reflns_number 5660
_diffrn_reflns_theta_full 29.10
_diffrn_reflns_theta_max 29.10
_diffrn_reflns_theta_min 2.86
_diffrn_standards_decay_% 0
_diffrn_standards_interval_count 0
_diffrn_standards_interval_time 0
_diffrn_standards_number 0
_exptl_absorpt_coefficient_mu 0.128
_exptl_absorpt_correction_type none
_exptl_crystal_colour Pink
_exptl_crystal_density_diffrn 1.567
_exptl_crystal_density_meas 0
_exptl_crystal_density_method 'not measured'
_exptl_crystal_description Block
_exptl_crystal_F_000 328
_exptl_crystal_size_max 0.32
_exptl_crystal_size_mid 0.28
_exptl_crystal_size_min 0.11
_refine_diff_density_max 0.287
_refine_diff_density_min -0.235
_refine_diff_density_rms 0.060
_refine_ls_extinction_method none
_refine_ls_goodness_of_fit_ref 1.002
_refine_ls_hydrogen_treatment mixed
_refine_ls_matrix_type full
_refine_ls_number_parameters 117
_refine_ls_number_reflns 1753
_refine_ls_number_restraints 0
_refine_ls_restrained_S_all 1.002
_refine_ls_R_factor_all 0.0784
_refine_ls_R_factor_gt 0.0492
_refine_ls_shift/su_max 0.000
_refine_ls_shift/su_mean 0.000
_refine_ls_structure_factor_coef Fsqd
_refine_ls_weighting_details 'calc w=1/[\s^2^(Fo^2^)+(0.0716P)^2^+0.3190P] where P=(Fo^2^+2Fc^2^)/3'
_refine_ls_weighting_scheme calc
_refine_ls_wR_factor_gt 0.1355
_refine_ls_wR_factor_ref 0.1470
_reflns_number_gt 1199
_reflns_number_total 1753
_reflns_threshold_expression >2sigma(I)
_cod_data_source_file c1jm14232a.txt
_cod_data_source_block bo1208
_cod_depositor_comments
;
The following automatic conversions were performed:

'_symmetry_cell_setting' value 'Monoclinic' changed to 'monoclinic'
according to /home/saulius/struct/CIF-dictionaries/cif_core.dic
dictionary named 'cif_core.dic' version 2.4.1 from 2010-06-29.

Automatic conversion script
Id: cif_fix_values 1715 2011-07-08 13:25:40Z adriana 
;
_cod_original_sg_symbol_H-M P2(1)/c
_cod_database_code 7207297

loop_
_symmetry_equiv_pos_as_xyz
'x, y, z'
'-x, y+1/2, -z+1/2'
'-x, -y, -z'
'x, -y-1/2, z-1/2'

loop_
_atom_site_label
_atom_site_type_symbol
_atom_site_fract_x
_atom_site_fract_y
_atom_site_fract_z
_atom_site_U_iso_or_equiv
_atom_site_adp_type
_atom_site_occupancy
_atom_site_symmetry_multiplicity
_atom_site_calc_flag
_atom_site_refinement_flags
O1 O 0.15605(19) 0.83546(11) 0.3221(2) 0.0235(4) Uani 1 1 d .
O2 O 0.1021(2) 0.58521(12) 0.3073(2) 0.0306(4) Uani 1 1 d .
N1 N 0.0482(3) 0.75001(14) 0.2736(3) 0.0246(4) Uani 1 1 d .
N2 N 0.3304(2) 0.70469(13) 0.4081(2) 0.0205(4) Uani 1 1 d .
N3 N 0.4407(2) 0.87370(12) 0.4559(2) 0.0206(4) Uani 1 1 d .
N4 N 0.6704(2) 0.75692(14) 0.5659(3) 0.0214(4) Uani 1 1 d .
N5 N 0.7156(3) 0.92479(15) 0.5974(3) 0.0288(5) Uani 1 1 d .
C1 C 0.1598(3) 0.67852(17) 0.3298(3) 0.0220(4) Uani 1 1 d .
C2 C 0.3224(3) 0.80238(15) 0.4010(3) 0.0182(4) Uani 1 1 d .
C3 C 0.6078(3) 0.84891(15) 0.5391(3) 0.0193(4) Uani 1 1 d .
C4 C 0.2295(3) 0.50974(18) 0.3778(4) 0.0322(5) Uani 1 1 d .
H4C H 0.3472 0.5140 0.3087 0.039 Uiso 1 1 calc R
H4D H 0.1729 0.4444 0.3562 0.039 Uiso 1 1 calc R
H4E H 0.2550 0.5194 0.5166 0.039 Uiso 1 1 calc R
H4A H 0.778(4) 0.7539(18) 0.623(3) 0.020(6) Uiso 1 1 d .
H4B H 0.602(4) 0.708(2) 0.529(4) 0.040(8) Uiso 1 1 d .
H5A H 0.680(4) 0.984(2) 0.577(4) 0.043(9) Uiso 1 1 d .
H5B H 0.819(5) 0.916(3) 0.638(5) 0.065(11) Uiso 1 1 d .

loop_
_atom_site_aniso_label
_atom_site_aniso_U_11
_atom_site_aniso_U_22
_atom_site_aniso_U_33
_atom_site_aniso_U_23
_atom_site_aniso_U_13
_atom_site_aniso_U_12
O1 0.0159(7) 0.0248(8) 0.0292(8) -0.0019(6) -0.0068(6) -0.0007(6)
O2 0.0238(8) 0.0233(8) 0.0443(10) 0.0023(7) -0.0074(7) -0.0040(6)
N1 0.0186(8) 0.0258(10) 0.0291(9) -0.0025(7) -0.0050(7) -0.0066(7)
N2 0.0162(8) 0.0209(9) 0.0241(8) 0.0000(7) -0.0031(6) -0.0015(6)
N3 0.0187(8) 0.0173(8) 0.0255(9) -0.0005(7) -0.0057(6) 0.0012(6)
N4 0.0138(8) 0.0194(9) 0.0306(9) -0.0019(7) -0.0081(7) 0.0011(6)
N5 0.0187(10) 0.0214(10) 0.0454(12) -0.0008(9) -0.0149(8) -0.0009(7)
C1 0.0190(10) 0.0256(11) 0.0214(9) -0.0009(8) -0.0009(7) -0.0070(8)
C2 0.0112(9) 0.0240(11) 0.0191(9) 0.0002(8) -0.0015(7) 0.0028(7)
C3 0.0170(9) 0.0203(10) 0.0204(9) -0.0008(8) -0.0019(7) 0.0006(7)
C4 0.0329(13) 0.0230(12) 0.0403(13) 0.0022(10) -0.0029(10) -0.0022(9)

loop_
_atom_type_symbol
_atom_type_description
_atom_type_scat_dispersion_real
_atom_type_scat_dispersion_imag
_atom_type_scat_source
C C 0.0033 0.0016 'International Tables Vol C Tables 4.2.6.8 and 6.1.1.4'
H H 0.0000 0.0000 'International Tables Vol C Tables 4.2.6.8 and 6.1.1.4'
N N 0.0061 0.0033 'International Tables Vol C Tables 4.2.6.8 and 6.1.1.4'
O O 0.0106 0.0060 'International Tables Vol C Tables 4.2.6.8 and 6.1.1.4'

loop_
_geom_angle_atom_site_label_1
_geom_angle_atom_site_label_2
_geom_angle_atom_site_label_3
_geom_angle
C2 O1 N1 106.57(16)
C1 O2 C4 116.16(17)
C1 N1 O1 102.20(16)
C2 N2 C1 101.95(17)
C2 N3 C3 119.11(17)
C3 N4 H4A 113.7(17)
C3 N4 H4B 119.5(19)
H4A N4 H4B 127(3)
C3 N5 H5A 120(2)
C3 N5 H5B 120(3)
H5A N5 H5B 119(3)
N1 C1 O2 118.88(18)
N1 C1 N2 117.08(19)
O2 C1 N2 124.0(2)
N2 C2 N3 133.41(18)
N2 C2 O1 112.20(17)
N3 C2 O1 114.39(17)
N4 C3 N5 119.13(19)
N4 C3 N3 125.37(19)
N5 C3 N3 115.50(18)
O2 C4 H4C 109.5
O2 C4 H4D 109.5
H4C C4 H4D 109.5
O2 C4 H4E 109.5
H4C C4 H4E 109.5
H4D C4 H4E 109.5

loop_
_geom_bond_atom_site_label_1
_geom_bond_atom_site_label_2
_geom_bond_distance
O1 C2 1.366(2)
O1 N1 1.422(2)
O2 C1 1.334(3)
O2 C4 1.441(3)
N1 C1 1.303(3)
N2 C2 1.322(3)
N2 C1 1.363(3)
N3 C2 1.329(3)
N3 C3 1.350(3)
N4 C3 1.332(3)
N4 H4A 0.85(3)
N4 H4B 0.85(3)
N5 C3 1.336(3)
N5 H5A 0.85(3)
N5 H5B 0.79(4)
C4 H4C 0.9800
C4 H4D 0.9800
C4 H4E 0.9800

loop_
_geom_torsion_atom_site_label_1
_geom_torsion_atom_site_label_2
_geom_torsion_atom_site_label_3
_geom_torsion_atom_site_label_4
_geom_torsion
C2 O1 N1 C1 0.6(2)
O1 N1 C1 O2 179.50(16)
O1 N1 C1 N2 -0.7(2)
C4 O2 C1 N1 -178.12(19)
C4 O2 C1 N2 2.1(3)
C2 N2 C1 N1 0.6(2)
C2 N2 C1 O2 -179.65(19)
C1 N2 C2 N3 179.1(2)
C1 N2 C2 O1 -0.2(2)
C3 N3 C2 N2 -0.5(3)
C3 N3 C2 O1 178.74(16)
N1 O1 C2 N2 -0.2(2)
N1 O1 C2 N3 -179.66(16)
C2 N3 C3 N4 2.7(3)
C2 N3 C3 N5 -177.35(19)
